data_4518420
loop_
_publ_author_name
'Ghouilem, Juba'
'Tran, Christine'
'Grimblat, Nicolas'
'Retailleau, Pascal'
'Alami, Mouad'
'Gandon, Vincent'
'Messaoudi, Samir'

_publ_section_title
;
 Diastereoselective Pd-Catalyzed Anomeric C(sp3)--H Activation: Synthesis
 of \a-(Hetero)aryl C-Glycosides
;
_journal_name_full 'ACS Catalysis'
_journal_page_first 1818
_journal_page_last 1826
_journal_paper_doi 10.1021/acscatal.0c05052
_journal_year 2021
_chemical_absolute_configuration syn
_chemical_formula_moiety 'C25 H30 N2 O9'
_chemical_formula_sum 'C25 H30 N2 O9'
_chemical_formula_weight 502.51
_chemical_name_common
;            
'((2R,3S,4S,6S)-3-acetoxy-4-(picolinamido)-6-(2,3,4-trimethoxyphenyl)
tetrahydro-2H-pyran-2-yl)methyl acetate'
;
_space_group_crystal_system orthorhombic
_space_group_IT_number 19
_space_group_name_Hall 'P 2ac 2ab'
_space_group_name_H-M_alt 'P 21 21 21'
_atom_sites_solution_hydrogens mixed
_atom_sites_solution_primary other
_atom_sites_solution_secondary difmap
_audit_creation_method SHELXL-2018/3
_cell_angle_alpha 90
_cell_angle_beta 90
_cell_angle_gamma 90
_cell_formula_units_Z 4
_cell_length_a 9.9196(3)
_cell_length_b 11.7763(3)
_cell_length_c 21.4011(6)
_cell_measurement_reflns_used 23643
_cell_measurement_temperature 293(2)
_cell_measurement_theta_max 28.3390
_cell_measurement_theta_min 3.3100
_cell_volume 2499.99(12)
_computing_cell_refinement 'CrysAlisPro 1.171.39.46 (Rigaku OD, 2018)'
_computing_data_collection 'CrysAlisPro 1.171.39.46 (Rigaku OD, 2018)'
_computing_data_reduction 'CrysAlisPro 1.171.39.46 (Rigaku OD, 2018)'
_computing_structure_refinement 'SHELXL-2018/3 (Sheldrick, 2015b)'
_computing_structure_solution 'SHELXT 2014/5 (Sheldrick, 2015a)'
_diffrn_ambient_temperature 293(2)
_diffrn_detector 'Dectris PILATUS3 R 200K-A area detector'
_diffrn_detector_area_resol_mean 5.811
_diffrn_detector_type 'Hybrid Photon Counting area detector'
_diffrn_measured_fraction_theta_full 0.996
_diffrn_measured_fraction_theta_max 0.939
_diffrn_measurement_device 'kappa gonio four-circle diffractometer'
_diffrn_measurement_device_type 'Rigaku XtaLAB PRO'
_diffrn_measurement_method '\w scans'
_diffrn_radiation_collimation 'Rigaku Integrated Confocal MaxFlux double bounce multi-layer mirror optics 0.3mm'
_diffrn_radiation_monochromator none
_diffrn_radiation_probe x-ray
_diffrn_radiation_type MoK\a
_diffrn_radiation_wavelength 0.71073
_diffrn_reflns_av_R_equivalents 0.0488
_diffrn_reflns_av_unetI/netI 0.0320
_diffrn_reflns_Laue_measured_fraction_full 0.996
_diffrn_reflns_Laue_measured_fraction_max 0.939
_diffrn_reflns_limit_h_max 13
_diffrn_reflns_limit_h_min -12
_diffrn_reflns_limit_k_max 15
_diffrn_reflns_limit_k_min -15
_diffrn_reflns_limit_l_max 27
_diffrn_reflns_limit_l_min -28
_diffrn_reflns_number 48606
_diffrn_reflns_point_group_measured_fraction_full 0.997
_diffrn_reflns_point_group_measured_fraction_max 0.922
_diffrn_reflns_theta_full 25.242
_diffrn_reflns_theta_max 29.057
_diffrn_reflns_theta_min 3.460
_diffrn_source 'microfocus sealed X-ray tube'
_diffrn_source_type 'Rigaku micromax 003'
_exptl_absorpt_coefficient_mu 0.102
_exptl_absorpt_correction_T_max 1.00000
_exptl_absorpt_correction_T_min 0.70132
_exptl_absorpt_correction_type multi-scan
_exptl_absorpt_process_details
;
CrysAlisPro 1.171.39.46 (Rigaku Oxford Diffraction, 2018)
Empirical absorption correction using spherical harmonics,
 implemented in SCALE3 ABSPACK scaling algorithm.
;
_exptl_crystal_colour colourless
_exptl_crystal_density_diffrn 1.335
_exptl_crystal_description Tab
_exptl_crystal_F_000 1064
_exptl_crystal_size_max 0.52
_exptl_crystal_size_mid 0.25
_exptl_crystal_size_min 0.16
_refine_diff_density_max 0.363
_refine_diff_density_min -0.234
_refine_diff_density_rms 0.052
_refine_ls_abs_structure_details
;
 Flack x determined using 1823 quotients [(I+)-(I-)]/[(I+)+(I-)]
 (Parsons, Flack and Wagner, Acta Cryst. B69 (2013) 249-259).
;
_refine_ls_abs_structure_Flack -0.3(3)
_refine_ls_extinction_method none
_refine_ls_goodness_of_fit_ref 1.056
_refine_ls_hydrogen_treatment mixed
_refine_ls_matrix_type full
_refine_ls_number_parameters 345
_refine_ls_number_reflns 6152
_refine_ls_number_restraints 19
_refine_ls_restrained_S_all 1.066
_refine_ls_R_factor_all 0.0535
_refine_ls_R_factor_gt 0.0422
_refine_ls_shift/su_max 0.001
_refine_ls_shift/su_mean 0.000
_refine_ls_structure_factor_coef Fsqd
_refine_ls_weighting_details 'w=1/[\s^2^(Fo^2^)+(0.0734P)^2^] where P=(Fo^2^+2Fc^2^)/3'
_refine_ls_weighting_scheme calc
_refine_ls_wR_factor_gt 0.1093
_refine_ls_wR_factor_ref 0.1128
_reflns_Friedel_coverage 0.749
_reflns_Friedel_fraction_full 0.998
_reflns_Friedel_fraction_max 0.901
_reflns_number_gt 4906
_reflns_number_total 6155
_reflns_threshold_expression 'I > 2\s(I)'
_cod_data_source_file cs0c05052_si_002.cif
_cod_data_source_block JG51-TriOMe
_cod_database_code 4518420
_shelx_shelxl_version_number 2018/3
_shelx_space_group_comment
;
The symmetry employed for this shelxl refinement is uniquely defined
by the following loop, which should always be used as a source of
symmetry information in preference to the above space-group names.
They are only intended as comments.
;

loop_
_space_group_symop_operation_xyz
'x, y, z'
'-x+1/2, -y, z+1/2'
'-x, y+1/2, -z+1/2'
'x+1/2, -y+1/2, -z'

loop_
_atom_site_label
_atom_site_type_symbol
_atom_site_fract_x
_atom_site_fract_y
_atom_site_fract_z
_atom_site_U_iso_or_equiv
_atom_site_adp_type
_atom_site_occupancy
_atom_site_site_symmetry_order
_atom_site_calc_flag
_atom_site_refinement_flags_posn
_atom_site_refinement_flags_adp
_atom_site_refinement_flags_occupancy
_atom_site_disorder_assembly
_atom_site_disorder_group
O9 O 0.34258(15) 0.67660(11) 0.49287(7) 0.0404(3) Uani 1 1 d . . . . .
O6 O 0.39584(14) 0.49487(11) 0.40225(6) 0.0359(3) Uani 1 1 d . . . . .
O11 O 0.65466(16) 0.39741(13) 0.42269(7) 0.0475(4) Uani 1 1 d . . . . .
O33 O 0.53164(19) 0.76005(14) 0.52591(9) 0.0616(5) Uani 1 1 d . . . . .
O13 O 0.1951(2) 0.41782(15) 0.64502(8) 0.0705(6) Uani 1 1 d . . . . .
O25 O 0.2242(2) 0.20269(14) 0.36255(9) 0.0648(5) Uani 1 1 d D . . . .
O36 O 0.7941(2) 0.30474(19) 0.48521(9) 0.0809(7) Uani 1 1 d . . . . .
N8 N 0.1856(2) 0.55118(15) 0.56949(8) 0.0409(4) Uani 1 1 d D . . . .
H8N H 0.148(2) 0.6169(17) 0.5622(10) 0.039(6) Uiso 1 1 d D . . . .
N19 N 0.0183(2) 0.67771(16) 0.63813(8) 0.0500(5) Uani 1 1 d . . . . .
O26 O 0.1217(2) 0.17535(15) 0.24473(9) 0.0747(6) Uani 1 1 d D . . . .
C34 C 0.7665(2) 0.33828(17) 0.43451(10) 0.0424(5) Uani 1 1 d . . . . .
C31 C 0.4186(2) 0.76721(17) 0.50664(10) 0.0414(5) Uani 1 1 d . . . . .
O27 O 0.0277(3) 0.3592(3) 0.18004(10) 0.0951(8) Uani 1 1 d D . . . .
C28 C -0.0769(6) 0.4304(9) 0.1651(2) 0.098(3) Uani 0.700(15) 1 d D . P A 1
H28A H -0.138001 0.435126 0.199834 0.147 Uiso 0.700(15) 1 calc R U P A 1
H28B H -0.123716 0.401253 0.129303 0.147 Uiso 0.700(15) 1 calc R U P A 1
H28C H -0.042256 0.504619 0.155855 0.147 Uiso 0.700(15) 1 calc R U P A 1
C28B C -0.1048(10) 0.3375(18) 0.1771(6) 0.089(5) Uani 0.300(15) 1 d D . P A 2
H28D H -0.118730 0.262715 0.160479 0.134 Uiso 0.300(15) 1 calc R U P A 2
H28E H -0.147661 0.392327 0.150513 0.134 Uiso 0.300(15) 1 calc R U P A 2
H28F H -0.142964 0.341917 0.218274 0.134 Uiso 0.300(15) 1 calc R U P A 2
C1 C 0.4777(2) 0.51891(16) 0.45537(9) 0.0357(4) Uani 1 1 d . . . B 2
H1 H 0.539669 0.579656 0.442881 0.043 Uiso 1 1 calc R U . B 2
C12 C 0.1562(2) 0.50942(17) 0.62615(9) 0.0413(5) Uani 1 1 d . . . C 2
C14 C 0.0680(2) 0.58494(16) 0.66524(9) 0.0374(4) Uani 1 1 d . . . C 2
C3 C 0.2706(2) 0.49390(17) 0.52355(9) 0.0378(4) Uani 1 1 d . . . B 2
H3 H 0.300540 0.421476 0.541343 0.045 Uiso 1 1 calc R U . B 2
C5 C 0.2838(2) 0.41940(16) 0.41437(9) 0.0367(4) Uani 1 1 d . . . B 2
H5 H 0.318454 0.346081 0.428905 0.044 Uiso 1 1 calc R U . B 2
C4 C 0.1914(2) 0.46936(18) 0.46423(9) 0.0414(5) Uani 1 1 d . . . B 2
H4A H 0.151261 0.539042 0.448813 0.050 Uiso 1 1 calc R U . B 2
H4B H 0.119319 0.416252 0.473357 0.050 Uiso 1 1 calc R U . B 2
C7 C 0.2142(2) 0.40327(17) 0.35275(9) 0.0407(5) Uani 1 1 d . . . B 2
C10 C 0.5649(2) 0.41847(18) 0.47454(9) 0.0402(4) Uani 1 1 d . . . B 2
H10A H 0.615819 0.436278 0.511968 0.048 Uiso 1 1 calc R U . B 2
H10B H 0.509384 0.352307 0.482705 0.048 Uiso 1 1 calc R U . B 2
C2 C 0.3943(2) 0.56548(16) 0.50958(9) 0.0359(4) Uani 1 1 d . . . B 2
H2 H 0.450578 0.571433 0.547068 0.043 Uiso 1 1 calc R U . B 2
C16 C -0.0367(3) 0.6276(2) 0.76208(10) 0.0537(6) Uani 1 1 d . . . C 2
H16 H -0.054560 0.610766 0.803723 0.064 Uiso 1 1 calc R U . C 2
C24 C 0.1976(2) 0.29601(18) 0.32684(10) 0.0446(5) Uani 1 1 d . . . B 2
C15 C 0.0432(3) 0.55716(19) 0.72682(10) 0.0472(5) Uani 1 1 d . . . C 2
H15 H 0.080131 0.491757 0.744171 0.057 Uiso 1 1 calc R U . C 2
C35 C 0.8506(3) 0.3219(2) 0.37806(12) 0.0567(6) Uani 1 1 d . . . D 2
H35A H 0.807560 0.268399 0.350688 0.085 Uiso 1 1 calc R U . D 2
H35B H 0.937509 0.293436 0.390033 0.085 Uiso 1 1 calc R U . D 2
H35C H 0.861122 0.393142 0.356836 0.085 Uiso 1 1 calc R U . D 2
C18 C -0.0591(3) 0.7452(2) 0.67360(12) 0.0626(7) Uani 1 1 d . . . C 2
H18 H -0.094295 0.810771 0.655693 0.075 Uiso 1 1 calc R U . C 2
C17 C -0.0894(3) 0.7225(2) 0.73507(11) 0.0586(6) Uani 1 1 d . . . C 2
H17 H -0.144712 0.771099 0.757778 0.070 Uiso 1 1 calc R U . C 2
C23 C 0.1381(3) 0.2835(2) 0.26793(12) 0.0533(6) Uani 1 1 d . . . B 2
C20 C 0.1669(3) 0.4964(2) 0.31962(11) 0.0507(6) Uani 1 1 d . . . B 2
H20 H 0.177733 0.568815 0.336261 0.061 Uiso 1 1 calc R U . B 2
C32 C 0.3436(3) 0.87398(19) 0.49619(13) 0.0552(6) Uani 1 1 d . . . E 2
H32A H 0.278961 0.863075 0.463346 0.083 Uiso 1 1 calc R U . E 2
H32B H 0.405435 0.932995 0.484537 0.083 Uiso 1 1 calc R U . E 2
H32C H 0.297643 0.895202 0.533904 0.083 Uiso 1 1 calc R U . E 2
C22 C 0.0899(3) 0.3772(3) 0.23657(11) 0.0590(6) Uani 1 1 d . . . B 2
C21 C 0.1042(3) 0.4838(2) 0.26255(12) 0.0614(7) Uani 1 1 d . . . B 2
H21 H 0.071559 0.547193 0.241522 0.074 Uiso 1 1 calc R U . B 2
C29 C 0.1867(5) 0.1515(3) 0.18733(17) 0.0984(12) Uani 1 1 d D . . F 2
H29A H 0.143747 0.087772 0.167682 0.148 Uiso 1 1 calc R U . F 2
H29B H 0.279754 0.134045 0.194949 0.148 Uiso 1 1 calc R U . F 2
H29C H 0.180567 0.216559 0.160443 0.148 Uiso 1 1 calc R U . F 2
C30 C 0.3473(4) 0.1475(4) 0.3510(2) 0.0984(12) Uani 1 1 d D . . G 2
H30A H 0.352422 0.126883 0.307636 0.148 Uiso 1 1 calc R U . G 2
H30B H 0.353007 0.080306 0.376257 0.148 Uiso 1 1 calc R U . G 2
H30C H 0.420496 0.197493 0.361121 0.148 Uiso 1 1 calc R U . G 2

loop_
_atom_site_aniso_label
_atom_site_aniso_U_11
_atom_site_aniso_U_22
_atom_site_aniso_U_33
_atom_site_aniso_U_23
_atom_site_aniso_U_13
_atom_site_aniso_U_12
O9 0.0365(8) 0.0313(6) 0.0536(8) -0.0030(6) -0.0041(6) 0.0013(6)
O6 0.0327(7) 0.0386(7) 0.0366(7) -0.0011(5) -0.0008(5) -0.0030(6)
O11 0.0395(9) 0.0601(9) 0.0431(7) -0.0012(7) 0.0021(6) 0.0149(7)
O33 0.0454(10) 0.0484(9) 0.0909(13) 0.0016(8) -0.0141(9) -0.0088(8)
O13 0.1019(16) 0.0537(10) 0.0558(10) 0.0140(8) 0.0180(10) 0.0306(11)
O25 0.0791(13) 0.0461(9) 0.0692(10) -0.0055(8) 0.0054(10) -0.0031(9)
O36 0.0796(15) 0.0990(15) 0.0641(11) 0.0212(10) 0.0030(10) 0.0492(13)
N8 0.0446(11) 0.0378(9) 0.0403(9) 0.0000(7) 0.0109(8) 0.0060(8)
N19 0.0609(12) 0.0479(10) 0.0411(9) 0.0041(7) 0.0111(9) 0.0109(9)
O26 0.0966(17) 0.0625(11) 0.0651(11) -0.0262(9) 0.0033(10) -0.0298(12)
C34 0.0362(12) 0.0337(10) 0.0574(12) 0.0010(9) 0.0006(9) 0.0035(9)
C31 0.0390(12) 0.0372(10) 0.0479(11) -0.0046(8) 0.0064(9) -0.0040(9)
O27 0.0837(16) 0.133(2) 0.0687(12) -0.0334(13) -0.0330(12) 0.0126(15)
C28 0.064(3) 0.182(9) 0.047(2) -0.021(3) -0.016(2) 0.039(4)
C28B 0.086(7) 0.109(12) 0.072(7) 0.000(7) -0.029(6) -0.017(8)
C1 0.0299(10) 0.0373(10) 0.0400(10) 0.0003(8) -0.0005(8) -0.0022(8)
C12 0.0467(12) 0.0377(10) 0.0394(10) -0.0025(8) 0.0000(9) 0.0008(9)
C14 0.0401(11) 0.0376(9) 0.0347(9) -0.0024(7) 0.0004(8) -0.0023(9)
C3 0.0396(11) 0.0329(9) 0.0410(9) -0.0026(8) 0.0072(8) 0.0033(8)
C5 0.0361(11) 0.0324(9) 0.0416(10) -0.0033(8) 0.0019(8) -0.0015(8)
C4 0.0352(11) 0.0407(10) 0.0483(11) -0.0054(8) 0.0074(9) -0.0066(9)
C7 0.0350(11) 0.0427(11) 0.0443(10) -0.0083(8) -0.0006(9) 0.0009(9)
C10 0.0340(11) 0.0470(11) 0.0396(10) 0.0002(8) 0.0039(8) 0.0071(9)
C2 0.0345(11) 0.0315(9) 0.0416(9) -0.0020(7) -0.0022(8) 0.0028(8)
C16 0.0608(15) 0.0637(14) 0.0366(11) -0.0051(10) 0.0085(10) -0.0043(12)
C24 0.0437(12) 0.0409(10) 0.0493(11) -0.0074(9) 0.0027(9) -0.0036(9)
C15 0.0556(14) 0.0475(11) 0.0385(10) 0.0018(8) 0.0006(10) 0.0010(11)
C35 0.0451(14) 0.0537(13) 0.0712(15) -0.0014(11) 0.0124(12) 0.0060(12)
C18 0.0733(19) 0.0559(14) 0.0585(14) 0.0059(11) 0.0211(13) 0.0204(14)
C17 0.0661(17) 0.0576(14) 0.0521(12) -0.0076(11) 0.0185(12) 0.0097(13)
C23 0.0493(14) 0.0547(13) 0.0560(12) -0.0170(11) 0.0038(10) -0.0142(12)
C20 0.0520(14) 0.0486(12) 0.0514(12) -0.0084(10) -0.0065(10) 0.0119(11)
C32 0.0506(14) 0.0352(11) 0.0799(16) -0.0052(10) 0.0082(12) 0.0014(10)
C22 0.0458(14) 0.0808(17) 0.0504(13) -0.0146(12) -0.0056(11) -0.0014(13)
C21 0.0606(16) 0.0677(15) 0.0560(13) -0.0044(12) -0.0145(12) 0.0170(14)
C29 0.124(3) 0.078(2) 0.093(2) -0.0397(18) 0.027(2) -0.015(2)
C30 0.102(3) 0.093(2) 0.100(2) 0.007(2) 0.017(2) 0.035(2)

loop_
_atom_type_symbol
_atom_type_description
_atom_type_scat_dispersion_real
_atom_type_scat_dispersion_imag
_atom_type_scat_source
C C 0.0033 0.0016 'International Tables Vol C Tables 4.2.6.8 and 6.1.1.4'
H H 0.0000 0.0000 'International Tables Vol C Tables 4.2.6.8 and 6.1.1.4'
N N 0.0061 0.0033 'International Tables Vol C Tables 4.2.6.8 and 6.1.1.4'
O O 0.0106 0.0060 'International Tables Vol C Tables 4.2.6.8 and 6.1.1.4'

loop_
_geom_angle_atom_site_label_1
_geom_angle_atom_site_label_2
_geom_angle_atom_site_label_3
_geom_angle
_geom_angle_site_symmetry_1
_geom_angle_site_symmetry_3
_geom_angle_publ_flag
C31 O9 C2 117.73(16) . . ?
C1 O6 C5 114.64(14) . . ?
C34 O11 C10 117.18(16) . . ?
C24 O25 C30 116.3(2) . . ?
C12 N8 C3 124.42(18) . . ?
C12 N8 H8N 113.3(15) . . ?
C3 N8 H8N 122.2(15) . . ?
C14 N19 C18 116.84(19) . . ?
C23 O26 C29 116.3(2) . . ?
O36 C34 O11 122.6(2) . . ?
O36 C34 C35 125.0(2) . . ?
O11 C34 C35 112.43(19) . . ?
O33 C31 O9 123.2(2) . . ?
O33 C31 C32 125.7(2) . . ?
O9 C31 C32 111.1(2) . . ?
C28B O27 C22 120.7(6) . . ?
O27 C28 H28A 109.5 . . ?
O27 C28 H28B 109.5 . . ?
H28A C28 H28B 109.5 . . ?
O27 C28 H28C 109.5 . . ?
H28A C28 H28C 109.5 . . ?
H28B C28 H28C 109.5 . . ?
O27 C28B H28D 109.5 . . ?
O27 C28B H28E 109.5 . . ?
H28D C28B H28E 109.5 . . ?
O27 C28B H28F 109.5 . . ?
H28D C28B H28F 109.5 . . ?
H28E C28B H28F 109.5 . . ?
O6 C1 C10 112.61(16) . . ?
O6 C1 C2 111.60(16) . . ?
C10 C1 C2 112.48(16) . . ?
O6 C1 H1 106.5 . . ?
C10 C1 H1 106.5 . . ?
C2 C1 H1 106.5 . . ?
O13 C12 N8 123.9(2) . . ?
O13 C12 C14 121.72(19) . . ?
N8 C12 C14 114.43(18) . . ?
N19 C14 C15 123.04(19) . . ?
N19 C14 C12 117.29(17) . . ?
C15 C14 C12 119.67(19) . . ?
N8 C3 C2 110.04(16) . . ?
N8 C3 C4 110.58(18) . . ?
C2 C3 C4 111.01(16) . . ?
N8 C3 H3 108.4 . . ?
C2 C3 H3 108.4 . . ?
C4 C3 H3 108.4 . . ?
O6 C5 C7 105.87(15) . . ?
O6 C5 C4 110.50(15) . . ?
C7 C5 C4 112.80(18) . . ?
O6 C5 H5 109.2 . . ?
C7 C5 H5 109.2 . . ?
C4 C5 H5 109.2 . . ?
C3 C4 C5 110.31(18) . . ?
C3 C4 H4A 109.6 . . ?
C5 C4 H4A 109.6 . . ?
C3 C4 H4B 109.6 . . ?
C5 C4 H4B 109.6 . . ?
H4A C4 H4B 108.1 . . ?
C20 C7 C24 118.33(19) . . ?
C20 C7 C5 120.29(18) . . ?
C24 C7 C5 121.37(18) . . ?
O11 C10 C1 106.06(15) . . ?
O11 C10 H10A 110.5 . . ?
C1 C10 H10A 110.5 . . ?
O11 C10 H10B 110.5 . . ?
C1 C10 H10B 110.5 . . ?
H10A C10 H10B 108.7 . . ?
O9 C2 C3 105.30(16) . . ?
O9 C2 C1 109.17(16) . . ?
C3 C2 C1 112.85(16) . . ?
O9 C2 H2 109.8 . . ?
C3 C2 H2 109.8 . . ?
C1 C2 H2 109.8 . . ?
C17 C16 C15 118.9(2) . . ?
C17 C16 H16 120.5 . . ?
C15 C16 H16 120.5 . . ?
O25 C24 C7 119.05(19) . . ?
O25 C24 C23 120.10(19) . . ?
C7 C24 C23 120.4(2) . . ?
C16 C15 C14 119.0(2) . . ?
C16 C15 H15 120.5 . . ?
C14 C15 H15 120.5 . . ?
C34 C35 H35A 109.5 . . ?
C34 C35 H35B 109.5 . . ?
H35A C35 H35B 109.5 . . ?
C34 C35 H35C 109.5 . . ?
H35A C35 H35C 109.5 . . ?
H35B C35 H35C 109.5 . . ?
N19 C18 C17 123.5(2) . . ?
N19 C18 H18 118.3 . . ?
C17 C18 H18 118.3 . . ?
C16 C17 C18 118.8(2) . . ?
C16 C17 H17 120.6 . . ?
C18 C17 H17 120.6 . . ?
O26 C23 C22 121.6(2) . . ?
O26 C23 C24 118.2(2) . . ?
C22 C23 C24 120.1(2) . . ?
C21 C20 C7 121.3(2) . . ?
C21 C20 H20 119.3 . . ?
C7 C20 H20 119.3 . . ?
C31 C32 H32A 109.5 . . ?
C31 C32 H32B 109.5 . . ?
H32A C32 H32B 109.5 . . ?
C31 C32 H32C 109.5 . . ?
H32A C32 H32C 109.5 . . ?
H32B C32 H32C 109.5 . . ?
O27 C22 C23 117.5(2) . . ?
O27 C22 C21 122.7(3) . . ?
C23 C22 C21 119.8(2) . . ?
C20 C21 C22 120.1(2) . . ?
C20 C21 H21 120.0 . . ?
C22 C21 H21 120.0 . . ?
O26 C29 H29A 109.5 . . ?
O26 C29 H29B 109.5 . . ?
H29A C29 H29B 109.5 . . ?
O26 C29 H29C 109.5 . . ?
H29A C29 H29C 109.5 . . ?
H29B C29 H29C 109.5 . . ?
O25 C30 H30A 109.5 . . ?
O25 C30 H30B 109.5 . . ?
H30A C30 H30B 109.5 . . ?
O25 C30 H30C 109.5 . . ?
H30A C30 H30C 109.5 . . ?
H30B C30 H30C 109.5 . . ?

loop_
_geom_bond_atom_site_label_1
_geom_bond_atom_site_label_2
_geom_bond_distance
_geom_bond_site_symmetry_2
_geom_bond_publ_flag
O9 C31 1.340(3) . ?
O9 C2 1.450(2) . ?
O6 C1 1.426(2) . ?
O6 C5 1.447(2) . ?
O11 C34 1.334(3) . ?
O11 C10 1.444(2) . ?
O33 C31 1.197(3) . ?
O13 C12 1.215(3) . ?
O25 C24 1.364(3) . ?
O25 C30 1.405(4) . ?
O36 C34 1.187(3) . ?
N8 C12 1.341(3) . ?
N8 C3 1.460(3) . ?
N8 H8N 0.872(19) . ?
N19 C14 1.331(3) . ?
N19 C18 1.341(3) . ?
O26 C23 1.377(3) . ?
O26 C29 1.415(4) . ?
C34 C35 1.481(3) . ?
C31 C32 1.478(3) . ?
O27 C28B 1.341(9) . ?
O27 C28 1.372(6) . ?
O27 C22 1.374(3) . ?
C28 H28A 0.9600 . ?
C28 H28B 0.9600 . ?
C28 H28C 0.9600 . ?
C28B H28D 0.9600 . ?
C28B H28E 0.9600 . ?
C28B H28F 0.9600 . ?
C1 C10 1.521(3) . ?
C1 C2 1.527(3) . ?
C1 H1 0.9800 . ?
C12 C14 1.502(3) . ?
C14 C15 1.380(3) . ?
C3 C2 1.518(3) . ?
C3 C4 1.521(3) . ?
C3 H3 0.9800 . ?
C5 C7 1.501(3) . ?
C5 C4 1.525(3) . ?
C5 H5 0.9800 . ?
C4 H4A 0.9700 . ?
C4 H4B 0.9700 . ?
C7 C20 1.388(3) . ?
C7 C24 1.389(3) . ?
C10 H10A 0.9700 . ?
C10 H10B 0.9700 . ?
C2 H2 0.9800 . ?
C16 C17 1.363(4) . ?
C16 C15 1.373(3) . ?
C16 H16 0.9300 . ?
C24 C23 1.399(3) . ?
C15 H15 0.9300 . ?
C35 H35A 0.9600 . ?
C35 H35B 0.9600 . ?
C35 H35C 0.9600 . ?
C18 C17 1.375(3) . ?
C18 H18 0.9300 . ?
C17 H17 0.9300 . ?
C23 C22 1.377(4) . ?
C20 C21 1.379(4) . ?
C20 H20 0.9300 . ?
C32 H32A 0.9600 . ?
C32 H32B 0.9600 . ?
C32 H32C 0.9600 . ?
C22 C21 1.380(4) . ?
C21 H21 0.9300 . ?
C29 H29A 0.9600 . ?
C29 H29B 0.9600 . ?
C29 H29C 0.9600 . ?
C30 H30A 0.9600 . ?
C30 H30B 0.9600 . ?
C30 H30C 0.9600 . ?

loop_
_geom_hbond_atom_site_label_D
_geom_hbond_atom_site_label_H
_geom_hbond_atom_site_label_A
_geom_hbond_distance_DH
_geom_hbond_distance_HA
_geom_hbond_distance_DA
_geom_hbond_angle_DHA
_geom_hbond_site_symmetry_A
_geom_hbond_publ_flag
N8 H8N O33 0.872(19) 2.64(2) 3.383(3) 143.1(18) 4_466 yes
N8 H8N N19 0.872(19) 2.20(2) 2.671(3) 113.9(17) . yes
C5 H5 O36 0.98 2.57 3.405(3) 143.5 4_456 yes
C35 H35A O13 0.96 2.46 3.254(3) 139.7 4_556 yes
C18 H18 O6 0.93 2.60 3.494(3) 160.0 4_466 yes
C21 H21 O26 0.93 2.46 3.184(3) 135.0 3 yes
C29 H29C O27 0.96 2.30 2.914(5) 121.0 . yes

loop_
_geom_torsion_atom_site_label_1
_geom_torsion_atom_site_label_2
_geom_torsion_atom_site_label_3
_geom_torsion_atom_site_label_4
_geom_torsion
_geom_torsion_site_symmetry_1
_geom_torsion_site_symmetry_2
_geom_torsion_site_symmetry_3
_geom_torsion_site_symmetry_4
_geom_torsion_publ_flag
C10 O11 C34 O36 -0.9(3) . . . . ?
C10 O11 C34 C35 179.96(19) . . . . ?
C2 O9 C31 O33 7.9(3) . . . . ?
C2 O9 C31 C32 -170.85(19) . . . . ?
C5 O6 C1 C10 72.7(2) . . . . ?
C5 O6 C1 C2 -54.9(2) . . . . ?
C3 N8 C12 O13 -1.5(4) . . . . ?
C3 N8 C12 C14 179.31(19) . . . . ?
C18 N19 C14 C15 -0.2(4) . . . . ?
C18 N19 C14 C12 -179.3(2) . . . . ?
O13 C12 C14 N19 -172.8(2) . . . . ?
N8 C12 C14 N19 6.4(3) . . . . ?
O13 C12 C14 C15 8.0(3) . . . . ?
N8 C12 C14 C15 -172.8(2) . . . . ?
C12 N8 C3 C2 -118.0(2) . . . . ?
C12 N8 C3 C4 119.0(2) . . . . ?
C1 O6 C5 C7 -178.53(15) . . . . ?
C1 O6 C5 C4 59.0(2) . . . . ?
N8 C3 C4 C5 174.87(16) . . . . ?
C2 C3 C4 C5 52.4(2) . . . . ?
O6 C5 C4 C3 -56.4(2) . . . . ?
C7 C5 C4 C3 -174.73(16) . . . . ?
O6 C5 C7 C20 -56.7(3) . . . . ?
C4 C5 C7 C20 64.2(3) . . . . ?
O6 C5 C7 C24 122.1(2) . . . . ?
C4 C5 C7 C24 -117.0(2) . . . . ?
C34 O11 C10 C1 159.94(17) . . . . ?
O6 C1 C10 O11 63.1(2) . . . . ?
C2 C1 C10 O11 -169.78(16) . . . . ?
C31 O9 C2 C3 148.92(16) . . . . ?
C31 O9 C2 C1 -89.66(19) . . . . ?
N8 C3 C2 O9 -53.0(2) . . . . ?
C4 C3 C2 O9 69.75(19) . . . . ?
N8 C3 C2 C1 -171.99(17) . . . . ?
C4 C3 C2 C1 -49.2(2) . . . . ?
O6 C1 C2 O9 -67.2(2) . . . . ?
C10 C1 C2 O9 165.08(16) . . . . ?
O6 C1 C2 C3 49.5(2) . . . . ?
C10 C1 C2 C3 -78.2(2) . . . . ?
C30 O25 C24 C7 -102.7(3) . . . . ?
C30 O25 C24 C23 85.3(3) . . . . ?
C20 C7 C24 O25 -170.0(2) . . . . ?
C5 C7 C24 O25 11.1(3) . . . . ?
C20 C7 C24 C23 1.9(3) . . . . ?
C5 C7 C24 C23 -176.9(2) . . . . ?
C17 C16 C15 C14 0.2(4) . . . . ?
N19 C14 C15 C16 0.3(4) . . . . ?
C12 C14 C15 C16 179.4(2) . . . . ?
C14 N19 C18 C17 -0.5(4) . . . . ?
C15 C16 C17 C18 -0.8(4) . . . . ?
N19 C18 C17 C16 1.0(5) . . . . ?
C29 O26 C23 C22 63.7(4) . . . . ?
C29 O26 C23 C24 -120.6(3) . . . . ?
O25 C24 C23 O26 -7.0(4) . . . . ?
C7 C24 C23 O26 -178.9(2) . . . . ?
O25 C24 C23 C22 168.7(2) . . . . ?
C7 C24 C23 C22 -3.1(4) . . . . ?
C24 C7 C20 C21 0.3(4) . . . . ?
C5 C7 C20 C21 179.2(2) . . . . ?
C28B O27 C22 C23 88.1(11) . . . . ?
C28B O27 C22 C21 -91.4(11) . . . . ?
O26 C23 C22 O27 -1.8(4) . . . . ?
C24 C23 C22 O27 -177.4(2) . . . . ?
O26 C23 C22 C21 177.7(3) . . . . ?
C24 C23 C22 C21 2.0(4) . . . . ?
C7 C20 C21 C22 -1.4(4) . . . . ?
O27 C22 C21 C20 179.6(3) . . . . ?
C23 C22 C21 C20 0.2(4) . . . . ?
